data_1540237
loop_
_publ_author_name
'Kim, Y.'
'Lee, S.H.'
'Park, J.Y.'
'Kim, U.S.'

_publ_section_title
;
 Two crystal structures of fully dehydrated partially magnesium exchanged
 zeolite A, Mg1.5 Na9 - A and Mg2.5 Na7 - A
;
_journal_name_full 'Bulletin of the Korean Chemical Society'
_journal_page_first 349
_journal_page_last 352
_journal_volume 10
_journal_year 1989
_chemical_formula_sum 'Al12 Mg2.5 Na7 O48 Si12'
_chemical_name_systematic 'Mg2.5 Na7 Si12 Al12 O48'
_space_group_IT_number 221
_symmetry_space_group_name_Hall '-P 4 2 3'
_symmetry_space_group_name_H-M 'P m -3 m'
_cell_angle_alpha 90
_cell_angle_beta 90
_cell_angle_gamma 90
_cell_formula_units_Z 1
_cell_length_a 12.251
_cell_length_b 12.251
_cell_length_c 12.251
_cell_volume 1838.716
_citation_journal_id_ASTM BKCSDE
_cod_data_source_file Kim_BKCSDE_1989_1853.cif
_cod_data_source_block Al12Mg2.5Na7O48Si12
_cod_database_code 1540237

loop_
_symmetry_equiv_pos_as_xyz
x,y,z
-y,x,z
-x,-y,z
y,-x,z
x,-y,-z
y,x,-z
-x,y,-z
-y,-x,-z
z,x,y
-x,z,y
-z,-x,y
x,-z,y
z,-x,-y
x,z,-y
-z,x,-y
-x,-z,-y
y,z,x
y,-z,-x
z,y,-x
-y,z,-x
-z,-y,-x
-y,-z,x
z,-y,x
-z,y,x
-x,-y,-z
y,-x,-z
x,y,-z
-y,x,-z
-x,y,z
-y,-x,z
x,-y,z
y,x,z
-z,-x,-y
x,-z,-y
z,x,-y
-x,z,-y
-z,x,y
-x,-z,y
z,-x,y
x,z,y
-y,-z,-x
-y,z,x
-z,-y,x
y,-z,x
z,y,x
y,z,-x
-z,y,-x
z,-y,-x

loop_
_atom_site_label
_atom_site_type_symbol
_atom_site_fract_x
_atom_site_fract_y
_atom_site_fract_z
_atom_site_occupancy
_atom_site_U_iso_or_equiv
O2 O-2 0 0.2913 0.2913 1 0.0
Na1 Na+1 0.2015 0.2015 0.2015 0.6875 0.0
Mg1 Mg+2 0.1919 0.1919 0.1919 0.3125 0.0
O3 O-2 0.1125 0.1125 0.3421 1 0.0
Si1 Si+4 0 0.1835 0.3719 0.5 0.0
O1 O-2 0 0.2255 0.5 1 0.0
Na2 Na+1 0 0.4248 0.4248 0.125 0.0
Al1 Al+3 0 0.1835 0.3719 0.5 0.0
